data_7013253
loop_
_publ_author_name
'Athanassios K. Boudalis'
'Fran\,coise Dahan'
'Azzedine Bousseksou'
'Jean-Pierre Tuchagues'
'Spyros P. Perlepes'

_publ_section_title
;
 Use of the di-2-pyridyl ketone/3,5-di-tert-butylcatechol
 &#x201C;blend&#x201D; in iron(III) chemistry: a cationic tetranuclear
 cluster and an anionic trinuclear complex
;
_journal_issue 17
_journal_name_full 'Dalton Trans.'
_journal_page_first 3411
_journal_page_last 3418
_journal_paper_doi 10.1039/b305873e
_journal_year 2003
_chemical_formula_sum 'C86 H117 Fe3 N6 O12'
_chemical_formula_weight 1594.41
_chemical_name_systematic
;
?
;
_space_group_IT_number 14
_symmetry_cell_setting monoclinic
_symmetry_space_group_name_Hall '-P 2ybc'
_symmetry_space_group_name_H-M 'P 1 21/c 1'
_atom_sites_solution_hydrogens geom
_atom_sites_solution_primary direct
_atom_sites_solution_secondary difmap
_audit_creation_method SHELXL-97
_cell_angle_alpha 90.00
_cell_angle_beta 112.586(14)
_cell_angle_gamma 90.00
_cell_formula_units_Z 4
_cell_length_a 21.495(2)
_cell_length_b 18.6521(13)
_cell_length_c 23.326(3)
_cell_measurement_temperature 160(2)
_cell_volume 8634.8(17)
_computing_cell_refinement 'STOE-IPDS software (Stoe, 2.93, 1997)'
_computing_data_collection 'STOE-IPDS software (Stoe, 2.93, 1997)'
_computing_data_reduction 'XRED (Stoe, 1.08, 1996)'
_computing_molecular_graphics 'ZORTEP (Zsolnai, 1996)'
_computing_structure_refinement 'SHELXL-97 (Sheldrick, 1997)'
_computing_structure_solution 'SHELXS-97 (Sheldrick, 1990)'
_diffrn_ambient_temperature 160(2)
_diffrn_measured_fraction_theta_full 0.965
_diffrn_measured_fraction_theta_max 0.965
_diffrn_measurement_device_type STOE-IPDS
_diffrn_measurement_method 'Imaging Plate Detector System'
_diffrn_radiation_monochromator graphite
_diffrn_radiation_source 'fine-focus sealed tube'
_diffrn_radiation_type MoK\a
_diffrn_radiation_wavelength 0.71073
_diffrn_reflns_av_R_equivalents 0.0535
_diffrn_reflns_av_sigmaI/netI 0.0528
_diffrn_reflns_limit_h_max 25
_diffrn_reflns_limit_h_min -26
_diffrn_reflns_limit_k_max 22
_diffrn_reflns_limit_k_min -21
_diffrn_reflns_limit_l_max 29
_diffrn_reflns_limit_l_min -28
_diffrn_reflns_number 67360
_diffrn_reflns_theta_full 26.36
_diffrn_reflns_theta_max 26.36
_diffrn_reflns_theta_min 2.05
_exptl_absorpt_coefficient_mu 0.558
_exptl_absorpt_correction_type none
_exptl_crystal_colour Dark-Red
_exptl_crystal_density_diffrn 1.226
_exptl_crystal_density_method 'not measured'
_exptl_crystal_description Parallelepiped
_exptl_crystal_F_000 3396
_exptl_crystal_size_max 0.35
_exptl_crystal_size_mid 0.25
_exptl_crystal_size_min 0.20
_refine_diff_density_max 0.685
_refine_diff_density_min -0.513
_refine_diff_density_rms 0.077
_refine_ls_extinction_method none
_refine_ls_goodness_of_fit_ref 0.854
_refine_ls_hydrogen_treatment mixed
_refine_ls_matrix_type full
_refine_ls_number_parameters 964
_refine_ls_number_reflns 17043
_refine_ls_number_restraints 0
_refine_ls_restrained_S_all 0.854
_refine_ls_R_factor_all 0.0849
_refine_ls_R_factor_gt 0.0436
_refine_ls_shift/su_max 0.003
_refine_ls_shift/su_mean 0.000
_refine_ls_structure_factor_coef Fsqd
_refine_ls_weighting_details 'w=1/[\s^2^(Fo^2^)+(0.0615P)^2^+0.0000P] where P=(Fo^2^+2Fc^2^)/3'
_refine_ls_weighting_scheme calc
_refine_ls_wR_factor_gt 0.0877
_refine_ls_wR_factor_ref 0.0932
_reflns_number_gt 10336
_reflns_number_total 17043
_reflns_threshold_expression >2sigma(I)
_cod_data_source_file b305873e.txt
_cod_data_source_block (2)
_cod_depositor_comments
;
The following automatic conversions were performed:
'_symmetry_cell_setting' value 'Monoclinic' changed to 'monoclinic'
according to '/home/saulius/struct/CIF-dictionaries/cif_core.dic'
dictionary named 'cif_core.dic' version 2.4.1 from
2010-06-29.

'_exptl_absorpt_correction_type' value 'None' changed to
'none' according to '/home/saulius/struct/CIF-dictionaries/cif_core.dic'
dictionary named 'cif_core.dic' version 2.4.1 from 2010-06-29.

Automatic conversion script
Id: cif_fix_enum 1527 2010-12-29 10:47:43Z saulius 

The following automatic conversions were performed:

'_refine_ls_weighting_scheme' value 'calc
w=1/[\s^2^(Fo^2^)+(0.0615P)^2^+0.0000P] where P=(Fo^2^+2Fc^2^)/3' was
changed to 'calc'. New tag '_refine_ls_weighting_details' was
created. The value of the new tag was set to
'w=1/[\s^2^(Fo^2^)+(0.0615P)^2^+0.0000P] where P=(Fo^2^+2Fc^2^)/3'.

Automatic conversion script
Id: cif_fix_values 3143 2015-03-26 13:38:13Z robertas 
;
_cod_original_cell_volume 8634.8(16)
_cod_original_sg_symbol_H-M P21/c
_cod_database_code 7013253

loop_
_symmetry_equiv_pos_as_xyz
'x, y, z'
'x, -y+1/2, z+1/2'
'-x, -y, -z'
'-x, y-1/2, -z-1/2'

loop_
_atom_site_label
_atom_site_type_symbol
_atom_site_fract_x
_atom_site_fract_y
_atom_site_fract_z
_atom_site_U_iso_or_equiv
_atom_site_adp_type
_atom_site_occupancy
_atom_site_calc_flag
_atom_site_refinement_flags
_atom_site_disorder_assembly
_atom_site_disorder_group
Fe1 Fe 0.702251(12) 0.187532(14) 0.032669(11) 0.03320(6) Uani 1 d . . .
Fe2 Fe 0.800852(12) 0.069557(13) 0.005636(11) 0.03294(6) Uani 1 d . . .
Fe3 Fe 0.863295(12) 0.237473(13) 0.057904(11) 0.03286(6) Uani 1 d . . .
O1 O 0.71301(6) 0.11938(7) -0.03178(6) 0.0412(3) Uani 1 d . . .
O2 O 0.79405(7) 0.13292(8) 0.07475(6) 0.0466(3) Uani 1 d . . .
O3 O 0.62011(7) 0.20929(8) -0.03696(6) 0.0448(3) Uani 1 d . . .
O4 O 0.76405(7) 0.26213(7) 0.02346(6) 0.0425(3) Uani 1 d . . .
O5 O 0.69113(7) 0.23239(7) 0.10175(6) 0.0431(3) Uani 1 d . . .
O6 O 0.71735(7) 0.18318(7) 0.20045(6) 0.0450(3) Uani 1 d . . .
H6 H 0.7277 0.2213 0.2211 0.050 Uiso 1 calc R . .
O7 O 0.86172(6) 0.15770(7) -0.00002(6) 0.0383(3) Uani 1 d . . .
O8 O 0.77113(7) -0.02576(7) 0.01415(6) 0.0431(3) Uani 1 d . . .
O9 O 0.80968(7) 0.03133(8) -0.06890(6) 0.0455(3) Uani 1 d . . .
O10 O 0.91845(7) 0.10655(8) -0.05674(7) 0.0530(4) Uani 1 d . . .
H10 H 0.8846 0.0796 -0.0707 0.058 Uiso 1 calc R . .
O11 O 0.89471(7) 0.22202(8) 0.14314(7) 0.0482(3) Uani 1 d . . .
O12 O 0.87009(7) 0.33877(7) 0.04973(6) 0.0439(3) Uani 1 d . . .
N1 N 0.65087(8) 0.10291(9) 0.06352(8) 0.0420(4) Uani 1 d . . .
N2 N 0.90170(8) 0.04082(9) 0.06380(7) 0.0414(3) Uani 1 d . . .
N3 N 0.96306(8) 0.24596(10) 0.05286(8) 0.0463(4) Uani 1 d . . .
C1 C 0.65249(10) 0.11039(11) -0.08098(9) 0.0456(4) Uani 1 d . . .
C2 C 0.63979(10) 0.05421(11) -0.12341(9) 0.0443(4) Uani 1 d . . .
H2 H 0.6743 0.0207 -0.1201 0.049 Uiso 1 calc R . .
C3 C 0.57555(10) 0.04726(11) -0.17125(9) 0.0425(4) Uani 1 d . . .
C4 C 0.52643(10) 0.09744(11) -0.17360(9) 0.0457(4) Uani 1 d . . .
H4 H 0.4830 0.0926 -0.2057 0.050 Uiso 1 calc R . .
C5 C 0.53680(10) 0.15397(11) -0.13208(9) 0.0444(4) Uani 1 d . . .
C6 C 0.60089(10) 0.16037(11) -0.08267(9) 0.0463(5) Uani 1 d . . .
C7 C 0.56205(11) -0.01464(13) -0.21781(10) 0.0542(5) Uani 1 d . . .
C8 C 0.48805(11) -0.02011(14) -0.26278(11) 0.0587(6) Uani 1 d . . .
H8A H 0.4826 -0.0611 -0.2906 0.065 Uiso 1 calc R . .
H8B H 0.4749 0.0240 -0.2873 0.065 Uiso 1 calc R . .
H8C H 0.4594 -0.0268 -0.2391 0.065 Uiso 1 calc R . .
C9 C 0.58118(12) -0.08577(13) -0.18107(12) 0.0618(6) Uani 1 d . . .
H9A H 0.5731 -0.1259 -0.2101 0.068 Uiso 1 calc R . .
H9B H 0.5536 -0.0918 -0.1563 0.068 Uiso 1 calc R . .
H9C H 0.6289 -0.0846 -0.1535 0.068 Uiso 1 calc R . .
C10 C 0.60613(11) -0.00595(14) -0.25560(11) 0.0572(5) Uani 1 d . . .
H10A H 0.5982 -0.0462 -0.2846 0.063 Uiso 1 calc R . .
H10B H 0.6537 -0.0052 -0.2275 0.063 Uiso 1 calc R . .
H10C H 0.5948 0.0391 -0.2789 0.063 Uiso 1 calc R . .
C11 C 0.48193(10) 0.20888(12) -0.13705(11) 0.0497(5) Uani 1 d . . .
C12 C 0.41503(12) 0.19081(14) -0.19100(12) 0.0640(6) Uani 1 d . . .
H12A H 0.3808 0.2263 -0.1925 0.070 Uiso 1 calc R . .
H12B H 0.4000 0.1429 -0.1846 0.070 Uiso 1 calc R . .
H12C H 0.4217 0.1917 -0.2303 0.070 Uiso 1 calc R . .
C13 C 0.46769(12) 0.20784(14) -0.07792(11) 0.0572(5) Uani 1 d . . .
H13A H 0.4328 0.2433 -0.0813 0.063 Uiso 1 calc R . .
H13B H 0.5090 0.2196 -0.0423 0.063 Uiso 1 calc R . .
H13C H 0.4521 0.1600 -0.0722 0.063 Uiso 1 calc R . .
C14 C 0.50329(12) 0.28323(12) -0.14753(11) 0.0572(6) Uani 1 d . . .
H14A H 0.4681 0.3177 -0.1496 0.063 Uiso 1 calc R . .
H14B H 0.5103 0.2842 -0.1866 0.063 Uiso 1 calc R . .
H14C H 0.5454 0.2960 -0.1132 0.063 Uiso 1 calc R . .
C15 C 0.63485(10) 0.12569(11) 0.10987(9) 0.0450(4) Uani 1 d . . .
C16 C 0.59480(10) 0.08499(11) 0.13275(10) 0.0475(4) Uani 1 d . . .
H16 H 0.5854 0.1010 0.1673 0.052 Uiso 1 calc R . .
C17 C 0.56931(10) 0.02081(11) 0.10359(9) 0.0449(4) Uani 1 d . . .
H17 H 0.5397 -0.0065 0.1165 0.049 Uiso 1 calc R . .
C18 C 0.58632(10) -0.00378(11) 0.05612(9) 0.0424(4) Uani 1 d . . .
H18 H 0.5708 -0.0488 0.0369 0.047 Uiso 1 calc R . .
C19 C 0.62667(9) 0.03960(10) 0.03769(9) 0.0425(4) Uani 1 d . . .
H19 H 0.6382 0.0236 0.0044 0.047 Uiso 1 calc R . .
C20 C 0.66330(10) 0.19840(11) 0.13778(9) 0.0432(4) Uani 1 d . . .
C21 C 0.60979(10) 0.24294(11) 0.14703(9) 0.0456(4) Uani 1 d . . .
C22 C 0.55803(10) 0.26967(11) 0.09374(9) 0.0474(5) Uani 1 d . . .
H22 H 0.5596 0.2638 0.0539 0.052 Uiso 1 calc R . .
C23 C 0.50404(10) 0.30512(12) 0.10073(10) 0.0483(5) Uani 1 d . . .
H23 H 0.4664 0.3208 0.0656 0.053 Uiso 1 calc R . .
C24 C 0.50712(10) 0.31657(11) 0.16027(9) 0.0448(4) Uani 1 d . . .
H24 H 0.4720 0.3417 0.1669 0.049 Uiso 1 calc R . .
C25 C 0.56123(10) 0.29127(11) 0.20946(10) 0.0504(5) Uani 1 d . . .
H25 H 0.5616 0.2999 0.2497 0.055 Uiso 1 calc R . .
N4 N 0.61476(8) 0.25470(9) 0.20616(7) 0.0419(3) Uani 1 d . . .
C26 C 0.77429(10) -0.07095(11) -0.03038(9) 0.0426(4) Uani 1 d . . .
C27 C 0.75693(10) -0.14501(11) -0.03472(9) 0.0442(4) Uani 1 d . . .
C28 C 0.75931(10) -0.18147(12) -0.08574(10) 0.0495(5) Uani 1 d . . .
H28 H 0.7478 -0.2309 -0.0892 0.054 Uiso 1 calc R . .
C29 C 0.77713(11) -0.15208(12) -0.13251(10) 0.0509(5) Uani 1 d . . .
C30 C 0.79437(9) -0.07799(11) -0.12755(9) 0.0441(4) Uani 1 d . . .
H30 H 0.8060 -0.0552 -0.1584 0.049 Uiso 1 calc R . .
C31 C 0.79381(10) -0.03959(11) -0.07644(9) 0.0448(4) Uani 1 d . . .
C32 C 0.73620(11) -0.18254(13) 0.01299(10) 0.0523(5) Uani 1 d . . .
C33 C 0.67313(13) -0.14627(14) 0.01449(13) 0.0643(6) Uani 1 d . . .
H33A H 0.6604 -0.1691 0.0462 0.071 Uiso 1 calc R . .
H33B H 0.6362 -0.1511 -0.0262 0.071 Uiso 1 calc R . .
H33C H 0.6824 -0.0953 0.0244 0.071 Uiso 1 calc R . .
C34 C 0.71861(13) -0.26167(13) -0.00108(12) 0.0619(6) Uani 1 d . . .
H34A H 0.7070 -0.2826 0.0320 0.068 Uiso 1 calc R . .
H34B H 0.7575 -0.2871 -0.0035 0.068 Uiso 1 calc R . .
H34C H 0.6801 -0.2661 -0.0408 0.068 Uiso 1 calc R . .
C35 C 0.79340(13) -0.17746(14) 0.07720(11) 0.0645(6) Uani 1 d . . .
H35A H 0.7797 -0.2012 0.1079 0.071 Uiso 1 calc R . .
H35B H 0.8034 -0.1269 0.0885 0.071 Uiso 1 calc R . .
H35C H 0.8337 -0.2010 0.0762 0.071 Uiso 1 calc R . .
C36 C 0.77536(11) -0.19283(13) -0.19093(11) 0.0540(5) Uani 1 d . . .
C37 C 0.72414(13) -0.15936(14) -0.24976(12) 0.0648(6) Uani 1 d . . .
H37A H 0.7238 -0.1861 -0.2861 0.071 Uiso 1 calc R . .
H37B H 0.7365 -0.1093 -0.2528 0.071 Uiso 1 calc R . .
H37C H 0.6793 -0.1612 -0.2482 0.071 Uiso 1 calc R . .
C38 C 0.75743(13) -0.27210(13) -0.18753(12) 0.0648(6) Uani 1 d . . .
H38A H 0.7899 -0.2935 -0.1495 0.071 Uiso 1 calc R . .
H38B H 0.7589 -0.2977 -0.2237 0.071 Uiso 1 calc R . .
H38C H 0.7120 -0.2756 -0.1873 0.071 Uiso 1 calc R . .
C39 C 0.84586(12) -0.19053(15) -0.19310(12) 0.0645(6) Uani 1 d . . .
H39A H 0.8785 -0.2127 -0.1554 0.071 Uiso 1 calc R . .
H39B H 0.8587 -0.1406 -0.1956 0.071 Uiso 1 calc R . .
H39C H 0.8454 -0.2169 -0.2296 0.071 Uiso 1 calc R . .
C40 C 0.92483(10) 0.13335(10) 0.00223(9) 0.0434(4) Uani 1 d . . .
C41 C 0.95096(11) 0.07584(11) 0.05148(10) 0.0481(5) Uani 1 d . . .
C42 C 1.01949(11) 0.06021(12) 0.08418(10) 0.0503(5) Uani 1 d . . .
H42 H 1.0529 0.0848 0.0745 0.055 Uiso 1 calc R . .
C43 C 1.03802(10) 0.00938(12) 0.13011(10) 0.0483(5) Uani 1 d . . .
H43 H 1.0841 -0.0021 0.1523 0.053 Uiso 1 calc R . .
C44 C 0.98820(11) -0.02475(13) 0.14347(10) 0.0546(5) Uani 1 d . . .
H44 H 0.9997 -0.0582 0.1766 0.060 Uiso 1 calc R . .
C45 C 0.92132(11) -0.00968(13) 0.10801(10) 0.0515(5) Uani 1 d . . .
H45 H 0.8876 -0.0365 0.1154 0.057 Uiso 1 calc R . .
C46 C 0.97379(10) 0.19543(11) 0.01725(9) 0.0439(4) Uani 1 d . . .
C47 C 1.02663(10) 0.19963(11) -0.00399(9) 0.0448(4) Uani 1 d . . .
H47 H 1.0324 0.1636 -0.0303 0.049 Uiso 1 calc R . .
C48 C 1.07022(10) 0.25792(11) 0.01448(9) 0.0452(4) Uani 1 d . . .
H48 H 1.1063 0.2624 0.0008 0.050 Uiso 1 calc R . .
C49 C 1.06040(10) 0.30951(11) 0.05313(9) 0.0464(4) Uani 1 d . . .
H49 H 1.0906 0.3487 0.0674 0.051 Uiso 1 calc R . .
C50 C 1.00640(10) 0.30304(11) 0.07040(9) 0.0449(4) Uani 1 d . . .
H50 H 0.9988 0.3395 0.0954 0.049 Uiso 1 calc R . .
C51 C 0.82623(11) 0.12138(11) 0.13782(9) 0.0478(5) Uani 1 d . . .
C52 C 0.80907(10) 0.06155(11) 0.16722(9) 0.0464(4) Uani 1 d . . .
H52 H 0.7739 0.0300 0.1436 0.051 Uiso 1 calc R . .
C53 C 0.84384(10) 0.04951(11) 0.23044(9) 0.0469(5) Uani 1 d . . .
C54 C 0.89508(10) 0.09818(11) 0.26352(9) 0.0463(4) Uani 1 d . . .
H54 H 0.9186 0.0904 0.3068 0.051 Uiso 1 calc R . .
C55 C 0.91379(10) 0.15791(11) 0.23654(9) 0.0460(4) Uani 1 d . . .
C56 C 0.87867(10) 0.16896(11) 0.17279(9) 0.0455(4) Uani 1 d . . .
C57 C 0.82861(11) -0.01877(13) 0.25905(10) 0.0494(5) Uani 1 d . . .
C58 C 0.75481(13) -0.03484(15) 0.23408(13) 0.0698(7) Uani 1 d . . .
H58A H 0.7469 -0.0785 0.2536 0.077 Uiso 1 calc R . .
H58B H 0.7385 -0.0419 0.1890 0.077 Uiso 1 calc R . .
H58C H 0.7307 0.0053 0.2432 0.077 Uiso 1 calc R . .
C59 C 0.86770(13) -0.08175(13) 0.24849(12) 0.0638(6) Uani 1 d . . .
H59A H 0.9160 -0.0708 0.2662 0.070 Uiso 1 calc R . .
H59B H 0.8533 -0.0905 0.2038 0.070 Uiso 1 calc R . .
H59C H 0.8590 -0.1246 0.2686 0.070 Uiso 1 calc R . .
C60 C 0.85178(14) -0.01288(15) 0.32927(12) 0.0681(7) Uani 1 d . . .
H60A H 0.9004 -0.0036 0.3475 0.075 Uiso 1 calc R . .
H60B H 0.8420 -0.0578 0.3459 0.075 Uiso 1 calc R . .
H60C H 0.8278 0.0266 0.3396 0.075 Uiso 1 calc R . .
C61 C 0.97220(10) 0.20666(12) 0.27385(9) 0.0494(5) Uani 1 d . . .
C62 C 1.02878(13) 0.20034(15) 0.24946(13) 0.0694(7) Uani 1 d . . .
H62A H 1.0662 0.2318 0.2736 0.076 Uiso 1 calc R . .
H62B H 1.0117 0.2146 0.2057 0.076 Uiso 1 calc R . .
H62C H 1.0446 0.1506 0.2535 0.076 Uiso 1 calc R . .
C63 C 1.00159(13) 0.18678(16) 0.34288(12) 0.0751(8) Uani 1 d . . .
H63A H 0.9662 0.1899 0.3596 0.083 Uiso 1 calc R . .
H63B H 1.0382 0.2200 0.3654 0.083 Uiso 1 calc R . .
H63C H 1.0192 0.1377 0.3478 0.083 Uiso 1 calc R . .
C64 C 0.94727(13) 0.28485(13) 0.26890(12) 0.0659(6) Uani 1 d . . .
H64A H 0.9108 0.2880 0.2842 0.073 Uiso 1 calc R . .
H64B H 0.9306 0.3003 0.2254 0.073 Uiso 1 calc R . .
H64C H 0.9846 0.3159 0.2939 0.073 Uiso 1 calc R . .
C65 C 0.81301(10) 0.37681(11) 0.03635(9) 0.0453(4) Uani 1 d . . .
C66 C 0.80975(11) 0.45235(11) 0.03459(9) 0.0489(5) Uani 1 d . . .
C67 C 0.74671(10) 0.48181(12) 0.02065(9) 0.0488(5) Uani 1 d . . .
H67 H 0.7432 0.5326 0.0191 0.054 Uiso 1 calc R . .
C68 C 0.68729(10) 0.44212(11) 0.00858(9) 0.0451(4) Uani 1 d . . .
C69 C 0.69122(10) 0.36680(10) 0.00773(9) 0.0422(4) Uani 1 d . . .
H69 H 0.6522 0.3378 -0.0016 0.046 Uiso 1 calc R . .
C70 C 0.75331(9) 0.33688(10) 0.02088(8) 0.0380(4) Uani 1 d . . .
C71 C 0.87353(11) 0.49827(12) 0.05089(10) 0.0492(5) Uani 1 d . . .
C72 C 0.85706(13) 0.57788(14) 0.04337(13) 0.0681(7) Uani 1 d . . .
H72A H 0.8339 0.5916 0.0706 0.075 Uiso 1 calc R . .
H72B H 0.8278 0.5879 0.0001 0.075 Uiso 1 calc R . .
H72C H 0.8989 0.6055 0.0545 0.075 Uiso 1 calc R . .
C73 C 0.92104(13) 0.48473(13) 0.11793(12) 0.0646(6) Uani 1 d . . .
H73A H 0.8985 0.4976 0.1458 0.071 Uiso 1 calc R . .
H73B H 0.9617 0.5140 0.1277 0.071 Uiso 1 calc R . .
H73C H 0.9335 0.4339 0.1233 0.071 Uiso 1 calc R . .
C74 C 0.90920(13) 0.47937(14) 0.00772(12) 0.0634(6) Uani 1 d . . .
H74A H 0.8790 0.4886 -0.0354 0.070 Uiso 1 calc R . .
H74B H 0.9217 0.4286 0.0126 0.070 Uiso 1 calc R . .
H74C H 0.9498 0.5088 0.0182 0.070 Uiso 1 calc R . .
C75 C 0.62154(10) 0.48063(11) 0.00023(10) 0.0487(5) Uani 1 d . . .
C76 C 0.62677(14) 0.53564(16) 0.04727(13) 0.0732(7) Uani 1 d . . .
H76A H 0.6538 0.5170 0.0887 0.081 Uiso 1 calc R . .
H76B H 0.5816 0.5479 0.0451 0.081 Uiso 1 calc R . .
H76C H 0.6484 0.5786 0.0393 0.081 Uiso 1 calc R . .
C77 C 0.56390(14) 0.43166(15) -0.01548(13) 0.0717(7) Uani 1 d . . .
H77A H 0.5660 0.4063 0.0220 0.079 Uiso 1 calc R . .
H77B H 0.5653 0.3969 -0.0464 0.079 Uiso 1 calc R . .
H77C H 0.5219 0.4592 -0.0325 0.079 Uiso 1 calc R . .
C78 C 0.60131(14) 0.52533(18) -0.05926(13) 0.0800(8) Uani 1 d . . .
H78A H 0.5946 0.4936 -0.0947 0.088 Uiso 1 calc R . .
H78B H 0.6371 0.5599 -0.0553 0.088 Uiso 1 calc R . .
H78C H 0.5594 0.5511 -0.0659 0.088 Uiso 1 calc R . .
N5 N 0.73267(10) 0.23515(11) 0.32488(10) 0.0599(5) Uani 1 d . . .
H5 H 0.7064 0.2327 0.2826 0.066 Uiso 1 calc R . .
C79 C 0.74095(14) 0.31360(15) 0.34028(13) 0.0692(7) Uani 1 d . . .
H79A H 0.6964 0.3340 0.3344 0.076 Uiso 1 calc R . .
H79B H 0.7705 0.3191 0.3846 0.076 Uiso 1 calc R . .
C80 C 0.77024(14) 0.35582(16) 0.30195(14) 0.0750(8) Uani 1 d . . .
H80A H 0.7759 0.4059 0.3157 0.082 Uiso 1 calc R . .
H80B H 0.7398 0.3535 0.2581 0.082 Uiso 1 calc R . .
H80C H 0.8141 0.3357 0.3069 0.082 Uiso 1 calc R . .
C81 C 0.79590(13) 0.19890(16) 0.33306(13) 0.0688(7) Uani 1 d . . .
H81A H 0.8182 0.2251 0.3093 0.076 Uiso 1 calc R . .
H81B H 0.7856 0.1499 0.3156 0.076 Uiso 1 calc R . .
C82 C 0.84464(14) 0.19375(16) 0.40074(13) 0.0764(8) Uani 1 d . . .
H82A H 0.8862 0.1701 0.4030 0.084 Uiso 1 calc R . .
H82B H 0.8239 0.1658 0.4243 0.084 Uiso 1 calc R . .
H82C H 0.8551 0.2420 0.4184 0.084 Uiso 1 calc R . .
C83 C 0.69075(13) 0.20399(15) 0.35659(13) 0.0668(6) Uani 1 d . . .
H83A H 0.6472 0.2299 0.3430 0.073 Uiso 1 calc R . .
H83B H 0.7140 0.2107 0.4020 0.073 Uiso 1 calc R . .
C84 C 0.67719(14) 0.12346(15) 0.34247(13) 0.0693(7) Uani 1 d . . .
H84A H 0.6501 0.1049 0.3647 0.076 Uiso 1 calc R . .
H84B H 0.7201 0.0976 0.3560 0.076 Uiso 1 calc R . .
H84C H 0.6527 0.1167 0.2977 0.076 Uiso 1 calc R . .
N6 N 0.17728(11) 0.99044(12) 0.25873(10) 0.0681(6) Uani 1 d . . .
C85 C 0.19270(15) 0.93949(16) 0.28920(13) 0.0761(8) Uani 1 d . . .
C86 C 0.21690(15) 0.87619(18) 0.33467(13) 0.0808(8) Uani 1 d . . .
H86A H 0.2305 0.8938 0.3773 0.089 Uiso 1 calc R . .
H86B H 0.2554 0.8530 0.3296 0.089 Uiso 1 calc R . .
H86C H 0.1802 0.8414 0.3260 0.089 Uiso 1 calc R . .

loop_
_atom_site_aniso_label
_atom_site_aniso_U_11
_atom_site_aniso_U_22
_atom_site_aniso_U_33
_atom_site_aniso_U_23
_atom_site_aniso_U_13
_atom_site_aniso_U_12
Fe1 0.03202(12) 0.03016(13) 0.03302(12) 0.00001(10) 0.00761(10) 0.00087(10)
Fe2 0.03227(12) 0.02901(12) 0.03346(12) -0.00069(9) 0.00811(10) 0.00071(10)
Fe3 0.03217(12) 0.02764(12) 0.03388(12) 0.00061(9) 0.00724(10) 0.00044(10)
O1 0.0396(7) 0.0392(7) 0.0429(7) -0.0063(6) 0.0136(6) 0.0000(6)
O2 0.0458(7) 0.0463(8) 0.0466(7) -0.0051(6) 0.0164(6) 0.0046(6)
O3 0.0407(7) 0.0428(8) 0.0441(7) 0.0008(6) 0.0085(6) -0.0018(6)
O4 0.0436(7) 0.0378(7) 0.0459(7) 0.0027(6) 0.0169(6) 0.0044(6)
O5 0.0454(7) 0.0345(7) 0.0466(7) -0.0064(6) 0.0144(6) 0.0023(6)
O6 0.0465(7) 0.0373(7) 0.0459(7) -0.0026(6) 0.0116(6) 0.0031(6)
O7 0.0371(6) 0.0338(7) 0.0397(6) -0.0014(5) 0.0101(5) 0.0094(5)
O8 0.0421(7) 0.0377(7) 0.0454(7) 0.0009(6) 0.0122(6) 0.0022(6)
O9 0.0450(7) 0.0434(8) 0.0479(7) -0.0096(6) 0.0177(6) -0.0081(6)
O10 0.0480(8) 0.0528(9) 0.0557(8) -0.0088(7) 0.0174(7) -0.0128(7)
O11 0.0427(7) 0.0422(8) 0.0500(7) 0.0093(6) 0.0071(6) -0.0078(6)
O12 0.0457(7) 0.0313(7) 0.0496(7) 0.0026(6) 0.0126(6) 0.0003(5)
N1 0.0411(8) 0.0366(9) 0.0454(8) -0.0015(7) 0.0133(7) 0.0050(7)
N2 0.0407(8) 0.0369(8) 0.0437(8) 0.0021(7) 0.0129(7) 0.0007(7)
N3 0.0426(8) 0.0432(9) 0.0455(8) -0.0066(7) 0.0087(7) 0.0045(7)
C1 0.0397(10) 0.0476(11) 0.0472(10) 0.0062(9) 0.0141(8) -0.0089(8)
C2 0.0348(9) 0.0434(11) 0.0452(9) -0.0014(8) 0.0048(8) 0.0020(8)
C3 0.0429(10) 0.0398(10) 0.0431(9) -0.0026(8) 0.0147(8) -0.0039(8)
C4 0.0391(10) 0.0431(11) 0.0459(10) -0.0007(8) 0.0065(8) 0.0006(8)
C5 0.0370(10) 0.0445(11) 0.0465(10) 0.0033(8) 0.0102(8) 0.0070(8)
C6 0.0426(10) 0.0441(11) 0.0464(10) 0.0128(9) 0.0107(9) 0.0044(8)
C7 0.0481(11) 0.0526(13) 0.0538(11) -0.0116(10) 0.0106(10) -0.0041(10)
C8 0.0446(12) 0.0566(14) 0.0645(13) -0.0079(11) 0.0095(11) -0.0072(10)
C9 0.0580(13) 0.0523(13) 0.0627(13) -0.0084(11) 0.0097(11) -0.0031(11)
C10 0.0523(12) 0.0569(14) 0.0608(13) -0.0058(11) 0.0199(11) -0.0003(10)
C11 0.0342(9) 0.0430(11) 0.0622(12) -0.0045(10) 0.0077(9) 0.0040(8)
C12 0.0526(13) 0.0583(14) 0.0643(13) -0.0094(12) 0.0038(11) 0.0146(11)
C13 0.0502(12) 0.0599(14) 0.0620(13) 0.0046(11) 0.0221(11) 0.0067(11)
C14 0.0548(13) 0.0454(12) 0.0620(13) 0.0104(10) 0.0120(11) 0.0043(10)
C15 0.0471(10) 0.0380(10) 0.0477(10) 0.0033(8) 0.0157(9) 0.0039(8)
C16 0.0465(11) 0.0382(10) 0.0526(11) 0.0025(9) 0.0131(9) -0.0009(9)
C17 0.0427(10) 0.0404(10) 0.0484(10) 0.0017(8) 0.0140(8) -0.0008(8)
C18 0.0394(9) 0.0388(10) 0.0442(9) 0.0034(8) 0.0108(8) -0.0022(8)
C19 0.0399(10) 0.0383(10) 0.0431(9) -0.0043(8) 0.0092(8) 0.0040(8)
C20 0.0437(10) 0.0391(10) 0.0428(9) 0.0012(8) 0.0120(8) 0.0036(8)
C21 0.0450(10) 0.0412(11) 0.0464(10) -0.0044(8) 0.0130(9) -0.0023(9)
C22 0.0455(11) 0.0469(11) 0.0395(9) -0.0007(8) 0.0047(8) 0.0056(9)
C23 0.0400(10) 0.0478(12) 0.0466(10) 0.0013(9) 0.0051(8) 0.0086(9)
C24 0.0399(10) 0.0399(10) 0.0470(10) -0.0011(8) 0.0082(8) 0.0037(8)
C25 0.0447(11) 0.0402(11) 0.0513(11) 0.0038(9) 0.0018(9) 0.0052(9)
N4 0.0394(8) 0.0401(9) 0.0412(8) -0.0009(7) 0.0099(7) 0.0033(7)
C26 0.0385(9) 0.0420(11) 0.0452(9) -0.0033(8) 0.0138(8) 0.0061(8)
C27 0.0417(10) 0.0397(10) 0.0449(9) -0.0024(8) 0.0095(8) 0.0048(8)
C28 0.0405(10) 0.0473(12) 0.0484(10) -0.0013(9) 0.0034(9) -0.0027(9)
C29 0.0464(11) 0.0485(12) 0.0482(10) -0.0105(9) 0.0075(9) 0.0026(9)
C30 0.0349(9) 0.0458(11) 0.0465(10) -0.0038(9) 0.0099(8) -0.0035(8)
C31 0.0478(11) 0.0384(10) 0.0431(9) -0.0109(8) 0.0119(9) -0.0056(8)
C32 0.0491(11) 0.0498(12) 0.0530(11) 0.0017(10) 0.0140(10) -0.0035(10)
C33 0.0614(14) 0.0573(14) 0.0709(15) 0.0060(12) 0.0215(12) 0.0017(12)
C34 0.0596(13) 0.0481(13) 0.0696(14) 0.0002(11) 0.0155(12) -0.0096(11)
C35 0.0646(15) 0.0595(15) 0.0624(14) -0.0016(12) 0.0167(12) -0.0114(12)
C36 0.0447(11) 0.0509(12) 0.0593(12) -0.0125(10) 0.0121(10) -0.0006(10)
C37 0.0572(14) 0.0622(16) 0.0642(14) -0.0166(12) 0.0113(12) -0.0025(11)
C38 0.0645(15) 0.0529(14) 0.0670(14) -0.0176(12) 0.0143(12) 0.0023(11)
C39 0.0585(14) 0.0606(15) 0.0672(14) -0.0160(12) 0.0162(12) -0.0025(12)
C40 0.0403(10) 0.0344(10) 0.0509(10) -0.0016(8) 0.0125(8) -0.0056(8)
C41 0.0494(11) 0.0372(10) 0.0480(10) -0.0010(8) 0.0080(9) 0.0034(9)
C42 0.0480(11) 0.0442(11) 0.0501(11) -0.0036(9) 0.0094(9) 0.0069(9)
C43 0.0418(10) 0.0468(12) 0.0466(10) 0.0027(9) 0.0060(9) 0.0061(9)
C44 0.0518(12) 0.0528(13) 0.0482(11) 0.0101(10) 0.0069(10) 0.0160(10)
C45 0.0501(11) 0.0527(13) 0.0465(10) -0.0009(9) 0.0128(9) 0.0012(10)
C46 0.0372(9) 0.0459(11) 0.0416(9) 0.0007(8) 0.0071(8) -0.0039(8)
C47 0.0441(10) 0.0408(10) 0.0460(10) -0.0053(8) 0.0133(8) -0.0116(8)
C48 0.0430(10) 0.0385(10) 0.0483(10) -0.0024(8) 0.0110(8) -0.0037(8)
C49 0.0414(10) 0.0444(11) 0.0469(10) 0.0012(9) 0.0096(8) -0.0109(9)
C50 0.0434(10) 0.0350(10) 0.0477(10) -0.0029(8) 0.0080(8) -0.0103(8)
C51 0.0530(11) 0.0406(11) 0.0470(10) -0.0039(9) 0.0161(9) 0.0012(9)
C52 0.0440(10) 0.0393(10) 0.0481(10) -0.0066(8) 0.0090(9) -0.0044(8)
C53 0.0446(11) 0.0404(11) 0.0458(10) 0.0107(8) 0.0064(9) 0.0040(8)
C54 0.0393(10) 0.0426(11) 0.0452(10) 0.0007(8) 0.0031(8) 0.0064(8)
C55 0.0435(11) 0.0445(11) 0.0443(10) 0.0040(8) 0.0105(9) -0.0018(8)
C56 0.0413(10) 0.0436(11) 0.0459(10) -0.0003(8) 0.0103(8) 0.0057(8)
C57 0.0445(11) 0.0523(12) 0.0476(10) 0.0023(9) 0.0134(9) 0.0022(9)
C58 0.0591(14) 0.0628(16) 0.0698(15) 0.0190(13) 0.0050(12) -0.0053(12)
C59 0.0641(14) 0.0475(13) 0.0714(15) 0.0100(11) 0.0166(12) 0.0080(11)
C60 0.0755(17) 0.0618(16) 0.0629(14) 0.0068(12) 0.0220(13) -0.0043(13)
C61 0.0416(10) 0.0481(12) 0.0444(10) -0.0027(9) 0.0008(8) -0.0090(9)
C62 0.0600(14) 0.0666(16) 0.0741(16) -0.0096(14) 0.0173(13) -0.0078(13)
C63 0.0593(14) 0.0695(17) 0.0676(15) 0.0039(13) -0.0077(12) -0.0178(13)
C64 0.0630(14) 0.0548(14) 0.0662(14) -0.0130(12) 0.0094(12) -0.0044(11)
C65 0.0435(10) 0.0401(10) 0.0453(10) 0.0047(8) 0.0094(8) 0.0094(8)
C66 0.0493(11) 0.0410(11) 0.0448(10) -0.0002(8) 0.0053(9) -0.0006(9)
C67 0.0449(11) 0.0473(12) 0.0439(10) 0.0003(9) 0.0058(9) 0.0012(9)
C68 0.0367(10) 0.0428(11) 0.0452(10) -0.0015(8) 0.0040(8) 0.0125(8)
C69 0.0381(9) 0.0359(10) 0.0430(9) -0.0068(8) 0.0051(8) 0.0089(8)
C70 0.0339(9) 0.0342(9) 0.0402(9) 0.0000(7) 0.0079(7) -0.0021(7)
C71 0.0469(11) 0.0421(11) 0.0484(10) -0.0034(9) 0.0072(9) 0.0005(9)
C72 0.0626(15) 0.0555(15) 0.0708(15) 0.0066(12) 0.0086(13) -0.0087(12)
C73 0.0609(14) 0.0463(13) 0.0661(14) 0.0014(11) 0.0016(12) -0.0019(11)
C74 0.0628(14) 0.0537(14) 0.0679(14) 0.0037(12) 0.0185(12) -0.0058(12)
C75 0.0469(11) 0.0389(10) 0.0486(10) -0.0035(9) 0.0053(9) 0.0224(9)
C76 0.0612(15) 0.0724(18) 0.0711(15) -0.0111(14) 0.0089(13) 0.0049(13)
C77 0.0677(16) 0.0610(16) 0.0716(16) -0.0041(13) 0.0103(13) 0.0069(13)
C78 0.0608(15) 0.090(2) 0.0676(16) -0.0011(15) 0.0012(13) 0.0166(15)
N5 0.0577(11) 0.0594(12) 0.0592(11) -0.0064(9) 0.0186(9) 0.0008(9)
C79 0.0654(15) 0.0624(16) 0.0698(15) -0.0152(13) 0.0148(13) 0.0012(13)
C80 0.0686(16) 0.0620(16) 0.0781(17) 0.0032(14) 0.0101(14) 0.0074(13)
C81 0.0684(16) 0.0628(16) 0.0685(15) -0.0049(13) 0.0189(13) 0.0047(13)
C82 0.0699(16) 0.0660(17) 0.0675(15) -0.0068(13) -0.0023(13) 0.0095(14)
C83 0.0617(14) 0.0683(17) 0.0668(14) -0.0045(13) 0.0208(12) -0.0030(13)
C84 0.0619(15) 0.0700(17) 0.0672(15) -0.0062(13) 0.0151(12) -0.0139(13)
N6 0.0683(13) 0.0566(13) 0.0617(12) 0.0073(10) 0.0052(11) 0.0017(10)
C85 0.0776(18) 0.0693(18) 0.0641(15) 0.0141(14) 0.0079(14) 0.0017(15)
C86 0.0707(17) 0.087(2) 0.0663(15) 0.0110(15) 0.0056(14) 0.0025(15)

loop_
_atom_type_symbol
_atom_type_description
_atom_type_scat_dispersion_real
_atom_type_scat_dispersion_imag
_atom_type_scat_source
C C 0.0033 0.0016 'International Tables Vol C Tables 4.2.6.8 and 6.1.1.4'
H H 0.0000 0.0000 'International Tables Vol C Tables 4.2.6.8 and 6.1.1.4'
N N 0.0061 0.0033 'International Tables Vol C Tables 4.2.6.8 and 6.1.1.4'
O O 0.0106 0.0060 'International Tables Vol C Tables 4.2.6.8 and 6.1.1.4'
Fe Fe 0.3463 0.8444 'International Tables Vol C Tables 4.2.6.8 and 6.1.1.4'

loop_
_geom_angle_atom_site_label_1
_geom_angle_atom_site_label_2
_geom_angle_atom_site_label_3
_geom_angle
_geom_angle_site_symmetry_1
_geom_angle_site_symmetry_3
_geom_angle_publ_flag
O5 Fe1 O3 104.34(6) . . ?
O5 Fe1 O4 95.15(6) . . ?
O3 Fe1 O4 101.25(6) . . ?
O5 Fe1 O1 167.62(6) . . ?
O3 Fe1 O1 80.64(6) . . ?
O4 Fe1 O1 94.96(6) . . ?
O5 Fe1 O2 102.58(6) . . ?
O3 Fe1 O2 152.65(6) . . ?
O4 Fe1 O2 80.99(6) . . ?
O1 Fe1 O2 72.02(5) . . ?
O5 Fe1 N1 78.29(6) . . ?
O3 Fe1 N1 90.82(6) . . ?
O4 Fe1 N1 167.44(6) . . ?
O1 Fe1 N1 90.42(6) . . ?
O2 Fe1 N1 89.93(6) . . ?
O8 Fe2 O9 84.51(6) . . ?
O8 Fe2 O1 100.41(6) . . ?
O9 Fe2 O1 100.42(6) . . ?
O8 Fe2 O2 108.95(6) . . ?
O9 Fe2 O2 166.14(6) . . ?
O1 Fe2 O2 74.46(5) . . ?
O8 Fe2 O7 162.25(5) . . ?
O9 Fe2 O7 87.41(5) . . ?
O1 Fe2 O7 96.57(5) . . ?
O2 Fe2 O7 80.52(5) . . ?
O8 Fe2 N2 89.93(6) . . ?
O9 Fe2 N2 92.98(6) . . ?
O1 Fe2 N2 163.74(6) . . ?
O2 Fe2 N2 90.38(6) . . ?
O7 Fe2 N2 74.71(5) . . ?
O11 Fe3 O12 104.45(6) . . ?
O11 Fe3 O7 120.76(6) . . ?
O12 Fe3 O7 130.55(6) . . ?
O11 Fe3 O4 110.75(6) . . ?
O12 Fe3 O4 81.07(6) . . ?
O7 Fe3 O4 99.15(5) . . ?
O11 Fe3 N3 96.16(6) . . ?
O12 Fe3 N3 79.04(6) . . ?
O7 Fe3 N3 77.37(6) . . ?
O4 Fe3 N3 149.79(6) . . ?
C1 O1 Fe2 138.29(13) . . ?
C1 O1 Fe1 110.55(12) . . ?
Fe2 O1 Fe1 108.96(6) . . ?
C51 O2 Fe2 126.18(12) . . ?
C51 O2 Fe1 124.75(12) . . ?
Fe2 O2 Fe1 104.50(6) . . ?
C6 O3 Fe1 115.40(12) . . ?
C70 O4 Fe1 126.16(11) . . ?
C70 O4 Fe3 111.85(11) . . ?
Fe1 O4 Fe3 116.34(6) . . ?
C20 O5 Fe1 122.95(12) . . ?
C20 O6 H6 109.5 . . ?
C40 O7 Fe3 116.55(11) . . ?
C40 O7 Fe2 110.64(10) . . ?
Fe3 O7 Fe2 112.48(6) . . ?
C26 O8 Fe2 112.20(12) . . ?
C31 O9 Fe2 111.37(12) . . ?
C40 O10 H10 109.5 . . ?
C56 O11 Fe3 127.77(13) . . ?
C65 O12 Fe3 116.54(13) . . ?
C15 N1 C19 118.24(18) . . ?
C15 N1 Fe1 110.95(13) . . ?
C19 N1 Fe1 130.06(14) . . ?
C45 N2 C41 117.27(18) . . ?
C45 N2 Fe2 127.42(14) . . ?
C41 N2 Fe2 115.20(13) . . ?
C46 N3 C50 118.35(18) . . ?
C46 N3 Fe3 112.84(13) . . ?
C50 N3 Fe3 127.27(14) . . ?
O1 C1 C2 123.28(19) . . ?
O1 C1 C6 114.60(18) . . ?
C2 C1 C6 121.94(18) . . ?
C1 C2 C3 119.77(19) . . ?
C1 C2 H2 120.1 . . ?
C3 C2 H2 120.1 . . ?
C4 C3 C2 117.76(18) . . ?
C4 C3 C7 122.82(18) . . ?
C2 C3 C7 119.41(18) . . ?
C5 C4 C3 124.37(18) . . ?
C5 C4 H4 117.8 . . ?
C3 C4 H4 117.8 . . ?
C4 C5 C6 118.32(18) . . ?
C4 C5 C11 122.77(18) . . ?
C6 C5 C11 118.90(18) . . ?
O3 C6 C5 127.43(19) . . ?
O3 C6 C1 114.85(17) . . ?
C5 C6 C1 117.71(19) . . ?
C10 C7 C3 109.72(18) . . ?
C10 C7 C8 108.76(19) . . ?
C3 C7 C8 113.45(19) . . ?
C10 C7 C9 108.6(2) . . ?
C3 C7 C9 108.38(18) . . ?
C8 C7 C9 107.9(2) . . ?
C7 C8 H8A 109.5 . . ?
C7 C8 H8B 109.5 . . ?
H8A C8 H8B 109.5 . . ?
C7 C8 H8C 109.5 . . ?
H8A C8 H8C 109.5 . . ?
H8B C8 H8C 109.5 . . ?
C7 C9 H9A 109.5 . . ?
C7 C9 H9B 109.5 . . ?
H9A C9 H9B 109.5 . . ?
C7 C9 H9C 109.5 . . ?
H9A C9 H9C 109.5 . . ?
H9B C9 H9C 109.5 . . ?
C7 C10 H10A 109.5 . . ?
C7 C10 H10B 109.5 . . ?
H10A C10 H10B 109.5 . . ?
C7 C10 H10C 109.5 . . ?
H10A C10 H10C 109.5 . . ?
H10B C10 H10C 109.5 . . ?
C14 C11 C13 109.7(2) . . ?
C14 C11 C5 110.67(18) . . ?
C13 C11 C5 109.83(18) . . ?
C14 C11 C12 108.37(19) . . ?
C13 C11 C12 106.72(19) . . ?
C5 C11 C12 111.42(18) . . ?
C11 C12 H12A 109.5 . . ?
C11 C12 H12B 109.5 . . ?
H12A C12 H12B 109.5 . . ?
C11 C12 H12C 109.5 . . ?
H12A C12 H12C 109.5 . . ?
H12B C12 H12C 109.5 . . ?
C11 C13 H13A 109.5 . . ?
C11 C13 H13B 109.5 . . ?
H13A C13 H13B 109.5 . . ?
C11 C13 H13C 109.5 . . ?
H13A C13 H13C 109.5 . . ?
H13B C13 H13C 109.5 . . ?
C11 C14 H14A 109.5 . . ?
C11 C14 H14B 109.5 . . ?
H14A C14 H14B 109.5 . . ?
C11 C14 H14C 109.5 . . ?
H14A C14 H14C 109.5 . . ?
H14B C14 H14C 109.5 . . ?
N1 C15 C16 121.9(2) . . ?
N1 C15 C20 116.48(18) . . ?
C16 C15 C20 121.60(19) . . ?
C17 C16 C15 117.9(2) . . ?
C17 C16 H16 121.0 . . ?
C15 C16 H16 121.0 . . ?
C18 C17 C16 120.6(2) . . ?
C18 C17 H17 119.7 . . ?
C16 C17 H17 119.7 . . ?
C19 C18 C17 116.94(19) . . ?
C19 C18 H18 121.5 . . ?
C17 C18 H18 121.5 . . ?
N1 C19 C18 124.30(19) . . ?
N1 C19 H19 117.8 . . ?
C18 C19 H19 117.8 . . ?
O5 C20 C21 111.96(17) . . ?
O5 C20 O6 109.24(15) . . ?
C21 C20 O6 108.27(15) . . ?
O5 C20 C15 110.46(16) . . ?
C21 C20 C15 110.45(17) . . ?
O6 C20 C15 106.26(15) . . ?
N4 C21 C22 124.61(19) . . ?
N4 C21 C20 117.99(17) . . ?
C22 C21 C20 117.40(18) . . ?
C23 C22 C21 118.41(19) . . ?
C23 C22 H22 120.8 . . ?
C21 C22 H22 120.8 . . ?
C24 C23 C22 117.97(18) . . ?
C24 C23 H23 121.0 . . ?
C22 C23 H23 121.0 . . ?
C25 C24 C23 119.2(2) . . ?
C25 C24 H24 120.4 . . ?
C23 C24 H24 120.4 . . ?
N4 C25 C24 126.1(2) . . ?
N4 C25 H25 116.9 . . ?
C24 C25 H25 116.9 . . ?
C21 N4 C25 113.47(17) . . ?
O8 C26 C31 116.01(18) . . ?
O8 C26 C27 124.55(18) . . ?
C31 C26 C27 119.39(18) . . ?
C28 C27 C26 116.2(2) . . ?
C28 C27 C32 121.3(2) . . ?
C26 C27 C32 122.49(19) . . ?
C27 C28 C29 126.0(2) . . ?
C27 C28 H28 117.0 . . ?
C29 C28 H28 117.0 . . ?
C28 C29 C30 117.2(2) . . ?
C28 C29 C36 124.9(2) . . ?
C30 C29 C36 117.8(2) . . ?
C31 C30 C29 118.7(2) . . ?
C31 C30 H30 120.6 . . ?
C29 C30 H30 120.6 . . ?
O9 C31 C30 121.71(19) . . ?
O9 C31 C26 115.77(17) . . ?
C30 C31 C26 122.48(18) . . ?
C27 C32 C34 113.9(2) . . ?
C27 C32 C33 108.98(19) . . ?
C34 C32 C33 106.5(2) . . ?
C27 C32 C35 109.66(18) . . ?
C34 C32 C35 108.01(19) . . ?
C33 C32 C35 109.6(2) . . ?
C32 C33 H33A 109.5 . . ?
C32 C33 H33B 109.5 . . ?
H33A C33 H33B 109.5 . . ?
C32 C33 H33C 109.5 . . ?
H33A C33 H33C 109.5 . . ?
H33B C33 H33C 109.5 . . ?
C32 C34 H34A 109.5 . . ?
C32 C34 H34B 109.5 . . ?
H34A C34 H34B 109.5 . . ?
C32 C34 H34C 109.5 . . ?
H34A C34 H34C 109.5 . . ?
H34B C34 H34C 109.5 . . ?
C32 C35 H35A 109.5 . . ?
C32 C35 H35B 109.5 . . ?
H35A C35 H35B 109.5 . . ?
C32 C35 H35C 109.5 . . ?
H35A C35 H35C 109.5 . . ?
H35B C35 H35C 109.5 . . ?
C37 C36 C39 109.8(2) . . ?
C37 C36 C38 109.35(19) . . ?
C39 C36 C38 107.4(2) . . ?
C37 C36 C29 110.89(19) . . ?
C39 C36 C29 108.92(18) . . ?
C38 C36 C29 110.4(2) . . ?
C36 C37 H37A 109.5 . . ?
C36 C37 H37B 109.5 . . ?
H37A C37 H37B 109.5 . . ?
C36 C37 H37C 109.5 . . ?
H37A C37 H37C 109.5 . . ?
H37B C37 H37C 109.5 . . ?
C36 C38 H38A 109.5 . . ?
C36 C38 H38B 109.5 . . ?
H38A C38 H38B 109.5 . . ?
C36 C38 H38C 109.5 . . ?
H38A C38 H38C 109.5 . . ?
H38B C38 H38C 109.5 . . ?
C36 C39 H39A 109.5 . . ?
C36 C39 H39B 109.5 . . ?
H39A C39 H39B 109.5 . . ?
C36 C39 H39C 109.5 . . ?
H39A C39 H39C 109.5 . . ?
H39B C39 H39C 109.5 . . ?
O7 C40 O10 110.07(15) . . ?
O7 C40 C46 109.60(16) . . ?
O10 C40 C46 107.07(16) . . ?
O7 C40 C41 109.11(16) . . ?
O10 C40 C41 110.83(16) . . ?
C46 C40 C41 110.15(16) . . ?
N2 C41 C42 121.51(19) . . ?
N2 C41 C40 114.03(17) . . ?
C42 C41 C40 124.4(2) . . ?
C43 C42 C41 119.8(2) . . ?
C43 C42 H42 120.1 . . ?
C41 C42 H42 120.1 . . ?
C42 C43 C44 118.5(2) . . ?
C42 C43 H43 120.7 . . ?
C44 C43 H43 120.7 . . ?
C43 C44 C45 119.3(2) . . ?
C43 C44 H44 120.4 . . ?
C45 C44 H44 120.4 . . ?
N2 C45 C44 123.4(2) . . ?
N2 C45 H45 118.3 . . ?
C44 C45 H45 118.3 . . ?
N3 C46 C47 122.47(19) . . ?
N3 C46 C40 114.44(18) . . ?
C47 C46 C40 123.08(19) . . ?
C48 C47 C46 118.3(2) . . ?
C48 C47 H47 120.9 . . ?
C46 C47 H47 120.9 . . ?
C49 C48 C47 119.3(2) . . ?
C49 C48 H48 120.3 . . ?
C47 C48 H48 120.3 . . ?
C50 C49 C48 119.09(19) . . ?
C50 C49 H49 120.5 . . ?
C48 C49 H49 120.5 . . ?
N3 C50 C49 122.4(2) . . ?
N3 C50 H50 118.8 . . ?
C49 C50 H50 118.8 . . ?
O2 C51 C56 118.47(19) . . ?
O2 C51 C52 121.10(18) . . ?
C56 C51 C52 120.40(19) . . ?
C53 C52 C51 120.10(19) . . ?
C53 C52 H52 120.0 . . ?
C51 C52 H52 120.0 . . ?
C52 C53 C54 117.76(19) . . ?
C52 C53 C57 118.59(19) . . ?
C54 C53 C57 123.45(18) . . ?
C53 C54 C55 124.17(19) . . ?
C53 C54 H54 117.9 . . ?
C55 C54 H54 117.9 . . ?
C56 C55 C54 117.36(19) . . ?
C56 C55 C61 120.58(19) . . ?
C54 C55 C61 121.99(18) . . ?
O11 C56 C55 121.42(19) . . ?
O11 C56 C51 118.33(18) . . ?
C55 C56 C51 120.2(2) . . ?
C58 C57 C59 110.6(2) . . ?
C58 C57 C60 107.1(2) . . ?
C59 C57 C60 104.9(2) . . ?
C58 C57 C53 111.69(18) . . ?
C59 C57 C53 110.40(19) . . ?
C60 C57 C53 111.9(2) . . ?
C57 C58 H58A 109.5 . . ?
C57 C58 H58B 109.5 . . ?
H58A C58 H58B 109.5 . . ?
C57 C58 H58C 109.5 . . ?
H58A C58 H58C 109.5 . . ?
H58B C58 H58C 109.5 . . ?
C57 C59 H59A 109.5 . . ?
C57 C59 H59B 109.5 . . ?
H59A C59 H59B 109.5 . . ?
C57 C59 H59C 109.5 . . ?
H59A C59 H59C 109.5 . . ?
H59B C59 H59C 109.5 . . ?
C57 C60 H60A 109.5 . . ?
C57 C60 H60B 109.5 . . ?
H60A C60 H60B 109.5 . . ?
C57 C60 H60C 109.5 . . ?
H60A C60 H60C 109.5 . . ?
H60B C60 H60C 109.5 . . ?
C55 C61 C63 111.87(19) . . ?
C55 C61 C62 109.84(19) . . ?
C63 C61 C62 107.8(2) . . ?
C55 C61 C64 109.58(17) . . ?
C63 C61 C64 107.4(2) . . ?
C62 C61 C64 110.3(2) . . ?
C61 C62 H62A 109.5 . . ?
C61 C62 H62B 109.5 . . ?
H62A C62 H62B 109.5 . . ?
C61 C62 H62C 109.5 . . ?
H62A C62 H62C 109.5 . . ?
H62B C62 H62C 109.5 . . ?
C61 C63 H63A 109.5 . . ?
C61 C63 H63B 109.5 . . ?
H63A C63 H63B 109.5 . . ?
C61 C63 H63C 109.5 . . ?
H63A C63 H63C 109.5 . . ?
H63B C63 H63C 109.5 . . ?
C61 C64 H64A 109.5 . . ?
C61 C64 H64B 109.5 . . ?
H64A C64 H64B 109.5 . . ?
C61 C64 H64C 109.5 . . ?
H64A C64 H64C 109.5 . . ?
H64B C64 H64C 109.5 . . ?
O12 C65 C70 116.17(18) . . ?
O12 C65 C66 124.3(2) . . ?
C70 C65 C66 119.44(19) . . ?
C67 C66 C65 116.0(2) . . ?
C67 C66 C71 122.59(19) . . ?
C65 C66 C71 121.36(19) . . ?
C66 C67 C68 124.8(2) . . ?
C66 C67 H67 117.6 . . ?
C68 C67 H67 117.6 . . ?
C69 C68 C67 118.21(18) . . ?
C69 C68 C75 121.62(19) . . ?
C67 C68 C75 120.09(19) . . ?
C70 C69 C68 117.55(19) . . ?
C70 C69 H69 121.2 . . ?
C68 C69 H69 121.2 . . ?
C69 C70 C65 123.85(18) . . ?
C69 C70 O4 122.84(17) . . ?
C65 C70 O4 113.22(16) . . ?
C72 C71 C74 107.7(2) . . ?
C72 C71 C73 108.33(19) . . ?
C74 C71 C73 109.3(2) . . ?
C72 C71 C66 111.72(19) . . ?
C74 C71 C66 109.61(18) . . ?
C73 C71 C66 110.13(19) . . ?
C71 C72 H72A 109.5 . . ?
C71 C72 H72B 109.5 . . ?
H72A C72 H72B 109.5 . . ?
C71 C72 H72C 109.5 . . ?
H72A C72 H72C 109.5 . . ?
H72B C72 H72C 109.5 . . ?
C71 C73 H73A 109.5 . . ?
C71 C73 H73B 109.5 . . ?
H73A C73 H73B 109.5 . . ?
C71 C73 H73C 109.5 . . ?
H73A C73 H73C 109.5 . . ?
H73B C73 H73C 109.5 . . ?
C71 C74 H74A 109.5 . . ?
C71 C74 H74B 109.5 . . ?
H74A C74 H74B 109.5 . . ?
C71 C74 H74C 109.5 . . ?
H74A C74 H74C 109.5 . . ?
H74B C74 H74C 109.5 . . ?
C77 C75 C76 115.8(2) . . ?
C77 C75 C68 112.92(19) . . ?
C76 C75 C68 115.42(19) . . ?
C77 C75 C78 101.2(2) . . ?
C76 C75 C78 102.1(2) . . ?
C68 C75 C78 107.3(2) . . ?
C75 C76 H76A 109.5 . . ?
C75 C76 H76B 109.5 . . ?
H76A C76 H76B 109.5 . . ?
C75 C76 H76C 109.5 . . ?
H76A C76 H76C 109.5 . . ?
H76B C76 H76C 109.5 . . ?
C75 C77 H77A 109.5 . . ?
C75 C77 H77B 109.5 . . ?
H77A C77 H77B 109.5 . . ?
C75 C77 H77C 109.5 . . ?
H77A C77 H77C 109.5 . . ?
H77B C77 H77C 109.5 . . ?
C75 C78 H78A 109.5 . . ?
C75 C78 H78B 109.5 . . ?
H78A C78 H78B 109.5 . . ?
C75 C78 H78C 109.5 . . ?
H78A C78 H78C 109.5 . . ?
H78B C78 H78C 109.5 . . ?
C81 N5 C83 117.7(2) . . ?
C81 N5 C79 113.6(2) . . ?
C83 N5 C79 107.5(2) . . ?
C81 N5 H5 105.7 . . ?
C83 N5 H5 105.7 . . ?
C79 N5 H5 105.7 . . ?
C80 C79 N5 114.1(2) . . ?
C80 C79 H79A 108.7 . . ?
N5 C79 H79A 108.7 . . ?
C80 C79 H79B 108.7 . . ?
N5 C79 H79B 108.7 . . ?
H79A C79 H79B 107.6 . . ?
C79 C80 H80A 109.5 . . ?
C79 C80 H80B 109.5 . . ?
H80A C80 H80B 109.5 . . ?
C79 C80 H80C 109.5 . . ?
H80A C80 H80C 109.5 . . ?
H80B C80 H80C 109.5 . . ?
N5 C81 C82 113.5(2) . . ?
N5 C81 H81A 108.9 . . ?
C82 C81 H81A 108.9 . . ?
N5 C81 H81B 108.9 . . ?
C82 C81 H81B 108.9 . . ?
H81A C81 H81B 107.7 . . ?
C81 C82 H82A 109.5 . . ?
C81 C82 H82B 109.5 . . ?
H82A C82 H82B 109.5 . . ?
C81 C82 H82C 109.5 . . ?
H82A C82 H82C 109.5 . . ?
H82B C82 H82C 109.5 . . ?
N5 C83 C84 112.1(2) . . ?
N5 C83 H83A 109.2 . . ?
C84 C83 H83A 109.2 . . ?
N5 C83 H83B 109.2 . . ?
C84 C83 H83B 109.2 . . ?
H83A C83 H83B 107.9 . . ?
C83 C84 H84A 109.5 . . ?
C83 C84 H84B 109.5 . . ?
H84A C84 H84B 109.5 . . ?
C83 C84 H84C 109.5 . . ?
H84A C84 H84C 109.5 . . ?
H84B C84 H84C 109.5 . . ?
N6 C85 C86 174.8(3) . . ?
C85 C86 H86A 109.5 . . ?
C85 C86 H86B 109.5 . . ?
H86A C86 H86B 109.5 . . ?
C85 C86 H86C 109.5 . . ?
H86A C86 H86C 109.5 . . ?
H86B C86 H86C 109.5 . . ?

loop_
_geom_bond_atom_site_label_1
_geom_bond_atom_site_label_2
_geom_bond_distance
_geom_bond_site_symmetry_2
_geom_bond_publ_flag
Fe1 O5 1.9104(14) . ?
Fe1 O3 1.9280(14) . ?
Fe1 O4 1.9915(14) . ?
Fe1 O1 2.0486(13) . ?
Fe1 O2 2.0992(14) . ?
Fe1 N1 2.1999(17) . ?
Fe2 O8 1.9250(14) . ?
Fe2 O9 1.9547(14) . ?
Fe2 O1 1.9811(13) . ?
Fe2 O2 2.0490(14) . ?
Fe2 O7 2.1364(14) . ?
Fe2 N2 2.1373(16) . ?
Fe3 O11 1.8603(14) . ?
Fe3 O12 1.9103(13) . ?
Fe3 O7 2.0015(12) . ?
Fe3 O4 2.0226(14) . ?
Fe3 N3 2.1980(18) . ?
O1 C1 1.375(2) . ?
O2 C51 1.381(2) . ?
O3 C6 1.342(3) . ?
O4 C70 1.411(2) . ?
O5 C20 1.361(2) . ?
O6 C20 1.504(2) . ?
O6 H6 0.8400 . ?
O7 C40 1.412(2) . ?
O8 C26 1.359(2) . ?
O9 C31 1.361(2) . ?
O10 C40 1.420(3) . ?
O10 H10 0.8400 . ?
O11 C56 1.327(2) . ?
O12 C65 1.346(2) . ?
N1 C15 1.324(3) . ?
N1 C19 1.337(2) . ?
N2 C45 1.340(3) . ?
N2 C41 1.365(3) . ?
N3 C46 1.334(3) . ?
N3 C50 1.370(2) . ?
C1 C2 1.394(3) . ?
C1 C6 1.438(3) . ?
C2 C3 1.409(3) . ?
C2 H2 0.9500 . ?
C3 C4 1.396(3) . ?
C3 C7 1.535(3) . ?
C4 C5 1.391(3) . ?
C4 H4 0.9500 . ?
C5 C6 1.422(3) . ?
C5 C11 1.533(3) . ?
C7 C10 1.530(3) . ?
C7 C8 1.536(3) . ?
C7 C9 1.547(3) . ?
C8 H8A 0.9800 . ?
C8 H8B 0.9800 . ?
C8 H8C 0.9800 . ?
C9 H9A 0.9800 . ?
C9 H9B 0.9800 . ?
C9 H9C 0.9800 . ?
C10 H10A 0.9800 . ?
C10 H10B 0.9800 . ?
C10 H10C 0.9800 . ?
C11 C14 1.510(3) . ?
C11 C13 1.523(3) . ?
C11 C12 1.541(3) . ?
C12 H12A 0.9800 . ?
C12 H12B 0.9800 . ?
C12 H12C 0.9800 . ?
C13 H13A 0.9800 . ?
C13 H13B 0.9800 . ?
C13 H13C 0.9800 . ?
C14 H14A 0.9800 . ?
C14 H14B 0.9800 . ?
C14 H14C 0.9800 . ?
C15 C16 1.398(3) . ?
C15 C20 1.527(3) . ?
C16 C17 1.382(3) . ?
C16 H16 0.9500 . ?
C17 C18 1.372(3) . ?
C17 H17 0.9500 . ?
C18 C19 1.370(3) . ?
C18 H18 0.9500 . ?
C19 H19 0.9500 . ?
C20 C21 1.500(3) . ?
C21 N4 1.360(3) . ?
C21 C22 1.403(3) . ?
C22 C23 1.398(3) . ?
C22 H22 0.9500 . ?
C23 C24 1.381(3) . ?
C23 H23 0.9500 . ?
C24 C25 1.366(3) . ?
C24 H24 0.9500 . ?
C25 N4 1.365(3) . ?
C25 H25 0.9500 . ?
C26 C31 1.421(3) . ?
C26 C27 1.424(3) . ?
C27 C28 1.389(3) . ?
C27 C32 1.519(3) . ?
C28 C29 1.400(3) . ?
C28 H28 0.9500 . ?
C29 C30 1.424(3) . ?
C29 C36 1.548(3) . ?
C30 C31 1.395(3) . ?
C30 H30 0.9500 . ?
C32 C34 1.528(3) . ?
C32 C33 1.528(3) . ?
C32 C35 1.533(3) . ?
C33 H33A 0.9800 . ?
C33 H33B 0.9800 . ?
C33 H33C 0.9800 . ?
C34 H34A 0.9800 . ?
C34 H34B 0.9800 . ?
C34 H34C 0.9800 . ?
C35 H35A 0.9800 . ?
C35 H35B 0.9800 . ?
C35 H35C 0.9800 . ?
C36 C37 1.525(3) . ?
C36 C39 1.536(3) . ?
C36 C38 1.538(3) . ?
C37 H37A 0.9800 . ?
C37 H37B 0.9800 . ?
C37 H37C 0.9800 . ?
C38 H38A 0.9800 . ?
C38 H38B 0.9800 . ?
C38 H38C 0.9800 . ?
C39 H39A 0.9800 . ?
C39 H39B 0.9800 . ?
C39 H39C 0.9800 . ?
C40 C46 1.513(3) . ?
C40 C41 1.513(3) . ?
C41 C42 1.405(3) . ?
C42 C43 1.370(3) . ?
C42 H42 0.9500 . ?
C43 C44 1.380(3) . ?
C43 H43 0.9500 . ?
C44 C45 1.384(3) . ?
C44 H44 0.9500 . ?
C45 H45 0.9500 . ?
C46 C47 1.405(3) . ?
C47 C48 1.391(3) . ?
C47 H47 0.9500 . ?
C48 C49 1.389(3) . ?
C48 H48 0.9500 . ?
C49 C50 1.372(3) . ?
C49 H49 0.9500 . ?
C50 H50 0.9500 . ?
C51 C56 1.420(3) . ?
C51 C52 1.430(3) . ?
C52 C53 1.392(3) . ?
C52 H52 0.9500 . ?
C53 C54 1.407(3) . ?
C53 C57 1.530(3) . ?
C54 C55 1.412(3) . ?
C54 H54 0.9500 . ?
C55 C56 1.400(3) . ?
C55 C61 1.524(3) . ?
C57 C58 1.495(3) . ?
C57 C59 1.518(3) . ?
C57 C60 1.522(3) . ?
C58 H58A 0.9800 . ?
C58 H58B 0.9800 . ?
C58 H58C 0.9800 . ?
C59 H59A 0.9800 . ?
C59 H59B 0.9800 . ?
C59 H59C 0.9800 . ?
C60 H60A 0.9800 . ?
C60 H60B 0.9800 . ?
C60 H60C 0.9800 . ?
C61 C63 1.532(3) . ?
C61 C62 1.532(3) . ?
C61 C64 1.543(3) . ?
C62 H62A 0.9800 . ?
C62 H62B 0.9800 . ?
C62 H62C 0.9800 . ?
C63 H63A 0.9800 . ?
C63 H63B 0.9800 . ?
C63 H63C 0.9800 . ?
C64 H64A 0.9800 . ?
C64 H64B 0.9800 . ?
C64 H64C 0.9800 . ?
C65 C70 1.406(3) . ?
C65 C66 1.410(3) . ?
C66 C67 1.380(3) . ?
C66 C71 1.535(3) . ?
C67 C68 1.408(3) . ?
C67 H67 0.9500 . ?
C68 C69 1.408(3) . ?
C68 C75 1.530(3) . ?
C69 C70 1.368(3) . ?
C69 H69 0.9500 . ?
C71 C72 1.521(3) . ?
C71 C74 1.523(3) . ?
C71 C73 1.525(3) . ?
C72 H72A 0.9800 . ?
C72 H72B 0.9800 . ?
C72 H72C 0.9800 . ?
C73 H73A 0.9800 . ?
C73 H73B 0.9800 . ?
C73 H73C 0.9800 . ?
C74 H74A 0.9800 . ?
C74 H74B 0.9800 . ?
C74 H74C 0.9800 . ?
C75 C77 1.468(4) . ?
C75 C76 1.474(3) . ?
C75 C78 1.532(4) . ?
C76 H76A 0.9800 . ?
C76 H76B 0.9800 . ?
C76 H76C 0.9800 . ?
C77 H77A 0.9800 . ?
C77 H77B 0.9800 . ?
C77 H77C 0.9800 . ?
C78 H78A 0.9800 . ?
C78 H78B 0.9800 . ?
C78 H78C 0.9800 . ?
N5 C81 1.463(3) . ?
N5 C83 1.486(3) . ?
N5 C79 1.501(3) . ?
N5 H5 0.9300 . ?
C79 C80 1.499(4) . ?
C79 H79A 0.9900 . ?
C79 H79B 0.9900 . ?
C80 H80A 0.9800 . ?
C80 H80B 0.9800 . ?
C80 H80C 0.9800 . ?
C81 C82 1.526(3) . ?
C81 H81A 0.9900 . ?
C81 H81B 0.9900 . ?
C82 H82A 0.9800 . ?
C82 H82B 0.9800 . ?
C82 H82C 0.9800 . ?
C83 C84 1.541(4) . ?
C83 H83A 0.9900 . ?
C83 H83B 0.9900 . ?
C84 H84A 0.9800 . ?
C84 H84B 0.9800 . ?
C84 H84C 0.9800 . ?
N6 C85 1.156(3) . ?
C85 C86 1.538(4) . ?
C86 H86A 0.9800 . ?
C86 H86B 0.9800 . ?
C86 H86C 0.9800 . ?

loop_
_geom_hbond_atom_site_label_D
_geom_hbond_atom_site_label_H
_geom_hbond_atom_site_label_A
_geom_hbond_distance_DH
_geom_hbond_distance_HA
_geom_hbond_distance_DA
_geom_hbond_angle_DHA
_geom_hbond_site_symmetry_A
O6 H6 N5 0.84 2.39 2.956(2) 124.9 .
O10 H10 O9 0.84 1.86 2.647(2) 155.4 .
N5 H5 N4 0.93 2.13 2.972(3) 150.2 .
N5 H5 O6 0.93 2.22 2.956(2) 135.5 .
